data_4023006
loop_
_publ_author_name
'Kenichi Calderon-Kawasaki'
'Sumith Kularatne'
'Yue Hu Li'
'Bruce C. Noll'
'W. Robert Scheidt'
'Dennis H. Burns'

_publ_section_title
;
 Synthesis of Urea Picket Porphyrins and Their Use in
 the Elucidation of the Role Buried Solvent Plays in the Selectivity
 and Stoichiometry of Anion Binding Receptors
;
_journal_name_full 'Journal of Organic Chemistry'
_journal_page_first 9081
_journal_page_last 9087
_journal_paper_doi 10.1021/jo701443c
_journal_volume 72
_journal_year 2007
_chemical_compound_source synthesized
_chemical_formula_moiety 'C72 H50 F4 N12 O4, 2(C16 H36 N), 2(H2 P O4), C H2 Cl2, 0.72(C6 H14)'
_chemical_formula_sum 'C109.32 H138.08 Cl2 F4 N14 O12 P2'
_chemical_formula_weight 2049.10
_space_group_IT_number 15
_symmetry_cell_setting monoclinic
_symmetry_Int_Tables_number 15
_symmetry_space_group_name_Hall '-C 2yc'
_symmetry_space_group_name_H-M 'C 1 2/c 1'
_atom_sites_solution_hydrogens geom
_atom_sites_solution_primary direct
_atom_sites_solution_secondary difmap
_audit_creation_method SHELXL-97
_cell_angle_alpha 90.00
_cell_angle_beta 91.361(1)
_cell_angle_gamma 90.00
_cell_formula_units_Z 8
_cell_length_a 49.4376(11)
_cell_length_b 15.8172(4)
_cell_length_c 27.3399(6)
_cell_measurement_reflns_used 9296
_cell_measurement_temperature 100(2)
_cell_measurement_theta_max 28.24
_cell_measurement_theta_min 2.58
_cell_volume 21372.8(9)
_computing_cell_refinement 'APEX2/SAINT (Bruker, 2004)'
_computing_data_collection 'APEX2 (Bruker, 2004)'
_computing_data_reduction 'SAINT/XPREP (Bruker, 2004; Sheldrick, 2003)'
_computing_molecular_graphics 'XP (Sheldrick, 1998)'
_computing_publication_material 'XCIF (Sheldrick, 2001)'
_computing_structure_refinement 'SHELXL-97 (Sheldrick, 1997)'
_computing_structure_solution 'SHELXS-97 (Sheldrick, 1990)'
_diffrn_ambient_temperature 100(2)
_diffrn_detector_area_resol_mean 8.33
_diffrn_measured_fraction_theta_full 1.000
_diffrn_measured_fraction_theta_max 1.000
_diffrn_measurement_device_type 'Bruker SMART APEX CCD area detector'
_diffrn_measurement_method '\f and \w scans'
_diffrn_radiation_monochromator graphite
_diffrn_radiation_probe x-ray
_diffrn_radiation_type MoK\a
_diffrn_radiation_wavelength 0.71073
_diffrn_reflns_av_R_equivalents 0.0339
_diffrn_reflns_av_sigmaI/netI 0.0370
_diffrn_reflns_limit_h_max 65
_diffrn_reflns_limit_h_min -57
_diffrn_reflns_limit_k_max 21
_diffrn_reflns_limit_k_min -16
_diffrn_reflns_limit_l_max 36
_diffrn_reflns_limit_l_min -36
_diffrn_reflns_number 131636
_diffrn_reflns_theta_full 28.28
_diffrn_reflns_theta_max 28.28
_diffrn_reflns_theta_min 1.35
_diffrn_source 'fine-focus sealed tube'
_diffrn_source_type 'Siemens KFFMO2K-90'
_exptl_absorpt_coefficient_mu 0.164
_exptl_absorpt_correction_T_max 0.98
_exptl_absorpt_correction_T_min 0.94
_exptl_absorpt_correction_type multi-scan
_exptl_absorpt_process_details 'Blessing, R. H. (1995) Acta Cryst. A51, 33-38.'
_exptl_crystal_colour 'translucent dark red'
_exptl_crystal_density_diffrn 1.274
_exptl_crystal_density_method 'not measured'
_exptl_crystal_description plate
_exptl_crystal_F_000 8704
_exptl_crystal_size_max 0.49
_exptl_crystal_size_mid 0.43
_exptl_crystal_size_min 0.16
_refine_diff_density_max 1.099
_refine_diff_density_min -0.371
_refine_diff_density_rms 0.059
_refine_ls_extinction_method none
_refine_ls_goodness_of_fit_ref 1.115
_refine_ls_hydrogen_treatment mixed
_refine_ls_matrix_type full
_refine_ls_number_parameters 1327
_refine_ls_number_reflns 26505
_refine_ls_number_restraints 0
_refine_ls_restrained_S_all 1.115
_refine_ls_R_factor_all 0.0702
_refine_ls_R_factor_gt 0.0508
_refine_ls_shift/su_max 0.002
_refine_ls_shift/su_mean 0.000
_refine_ls_structure_factor_coef Fsqd
_refine_ls_weighting_details 'calc w=1/[\s^2^(Fo^2^)+(0.0908P)^2^+0.0000P] where P=(Fo^2^+2Fc^2^)/3'
_refine_ls_weighting_scheme calc
_refine_ls_wR_factor_gt 0.1427
_refine_ls_wR_factor_ref 0.1519
_reflns_number_gt 19378
_reflns_number_total 26505
_reflns_threshold_expression >2sigma(I)
_cod_data_source_file jo701443c-File004.cif
_cod_data_source_block bcn122sq
_cod_original_sg_symbol_H-M 'C 2/c'
_cod_database_code 4023006

loop_
_symmetry_equiv_pos_as_xyz
'x, y, z'
'-x, y, -z+1/2'
'x+1/2, y+1/2, z'
'-x+1/2, y+1/2, -z+1/2'
'-x, -y, -z'
'x, -y, z-1/2'
'-x+1/2, -y+1/2, -z'
'x+1/2, -y+1/2, z-1/2'

loop_
_atom_site_label
_atom_site_type_symbol
_atom_site_fract_x
_atom_site_fract_y
_atom_site_fract_z
_atom_site_U_iso_or_equiv
_atom_site_adp_type
_atom_site_occupancy
_atom_site_symmetry_multiplicity
_atom_site_calc_flag
_atom_site_refinement_flags
_atom_site_disorder_assembly
_atom_site_disorder_group
F1 F 0.24467(2) 0.35146(8) 0.46821(5) 0.0581(3) Uani 1 1 d . . .
F2 F 0.23696(2) 0.67702(8) 0.64252(4) 0.0526(3) Uani 1 1 d . . .
F3 F 0.24931(2) 1.00264(7) 0.61959(4) 0.0446(3) Uani 1 1 d . . .
F4 F 0.30790(2) 0.92561(7) 0.29690(4) 0.0413(3) Uani 1 1 d . . .
N1 N 0.46196(3) 0.59800(8) 0.51181(5) 0.0196(3) Uani 1 1 d . . .
H1N H 0.4570(4) 0.5987(12) 0.5384(7) 0.039(6) Uiso 1 1 d . . .
N2 N 0.43737(3) 0.47471(8) 0.57628(4) 0.0216(3) Uani 1 1 d . . .
N3 N 0.43205(3) 0.59838(8) 0.65497(5) 0.0233(3) Uani 1 1 d . . .
H3N H 0.4380(4) 0.5995(13) 0.6290(8) 0.041(6) Uiso 1 1 d . . .
N4 N 0.45635(2) 0.72052(8) 0.59014(4) 0.0199(3) Uani 1 1 d . . .
N5 N 0.40016(3) 0.38471(8) 0.45348(5) 0.0227(3) Uani 1 1 d . . .
H5N H 0.4014(4) 0.4076(12) 0.4777(7) 0.035(5) Uiso 1 1 d . . .
N6 N 0.35594(3) 0.38439(9) 0.47647(5) 0.0244(3) Uani 1 1 d . . .
H6N H 0.3609(4) 0.4124(13) 0.5021(8) 0.052(6) Uiso 1 1 d . . .
N7 N 0.36373(3) 0.39450(10) 0.65619(6) 0.0347(4) Uani 1 1 d . . .
H7N H 0.3707(4) 0.4138(13) 0.6358(8) 0.039(6) Uiso 1 1 d . . .
N8 N 0.32570(3) 0.46605(10) 0.63081(5) 0.0354(4) Uani 1 1 d . . .
H8N H 0.3355(5) 0.4767(14) 0.6068(8) 0.056(7) Uiso 1 1 d . . .
N9 N 0.39287(3) 0.84476(9) 0.69218(5) 0.0262(3) Uani 1 1 d . . .
H9N H 0.3957(4) 0.8219(11) 0.6651(7) 0.031(5) Uiso 1 1 d . . .
N10 N 0.35074(3) 0.86727(9) 0.65821(5) 0.0276(3) Uani 1 1 d . . .
H10N H 0.3578(4) 0.8376(12) 0.6334(7) 0.042(5) Uiso 1 1 d . . .
N11 N 0.44193(3) 0.85174(9) 0.44289(5) 0.0285(3) Uani 1 1 d . . .
H11N H 0.4345(4) 0.8290(11) 0.4704(7) 0.030(5) Uiso 1 1 d . . .
N12 N 0.39850(3) 0.88076(9) 0.41664(5) 0.0262(3) Uani 1 1 d . . .
H12N H 0.3963(4) 0.8793(12) 0.4456(8) 0.040(6) Uiso 1 1 d . . .
O1 O 0.36694(2) 0.33563(7) 0.40088(4) 0.0313(3) Uani 1 1 d . . .
O2 O 0.32690(3) 0.40245(8) 0.70550(4) 0.0411(3) Uani 1 1 d . . .
O3 O 0.36077(2) 0.91585(8) 0.73512(4) 0.0343(3) Uani 1 1 d . . .
O4 O 0.43271(2) 0.87591(8) 0.36157(4) 0.0352(3) Uani 1 1 d . . .
C1 C 0.47171(3) 0.66796(9) 0.48854(5) 0.0199(3) Uani 1 1 d . . .
C2 C 0.47769(3) 0.64233(10) 0.43987(5) 0.0243(3) Uani 1 1 d . . .
H2 H 0.4852 0.6771 0.4154 0.029 Uiso 1 1 calc R . .
C3 C 0.47071(3) 0.55981(10) 0.43473(5) 0.0230(3) Uani 1 1 d . . .
H3 H 0.4723 0.5270 0.4058 0.028 Uiso 1 1 calc R . .
C4 C 0.46048(3) 0.53060(9) 0.48032(5) 0.0206(3) Uani 1 1 d . . .
C5 C 0.45083(3) 0.44940(9) 0.49091(5) 0.0198(3) Uani 1 1 d . . .
C6 C 0.44224(3) 0.42308(9) 0.53709(5) 0.0220(3) Uani 1 1 d . . .
C7 C 0.43648(3) 0.33610(10) 0.54963(6) 0.0270(3) Uani 1 1 d . . .
H7 H 0.4383 0.2884 0.5288 0.032 Uiso 1 1 calc R . .
C8 C 0.42819(4) 0.33524(10) 0.59583(6) 0.0290(4) Uani 1 1 d . . .
H8 H 0.4231 0.2870 0.6142 0.035 Uiso 1 1 calc R . .
C9 C 0.42839(3) 0.42203(9) 0.61253(5) 0.0245(3) Uani 1 1 d . . .
C10 C 0.41989(3) 0.44694(10) 0.65894(5) 0.0267(3) Uani 1 1 d . . .
C11 C 0.42146(3) 0.52914(10) 0.67770(5) 0.0263(3) Uani 1 1 d . . .
C12 C 0.41316(4) 0.55667(11) 0.72475(6) 0.0314(4) Uani 1 1 d . . .
H12 H 0.4049 0.5224 0.7487 0.038 Uiso 1 1 calc R . .
C13 C 0.41906(4) 0.64007(10) 0.72934(6) 0.0285(4) Uani 1 1 d . . .
H13 H 0.4158 0.6744 0.7571 0.034 Uiso 1 1 calc R . .
C14 C 0.43116(3) 0.66723(10) 0.68482(5) 0.0231(3) Uani 1 1 d . . .
C15 C 0.44063(3) 0.74782(9) 0.67396(5) 0.0211(3) Uani 1 1 d . . .
C16 C 0.45207(3) 0.77194(9) 0.62960(5) 0.0210(3) Uani 1 1 d . . .
C17 C 0.46052(4) 0.85785(10) 0.61942(6) 0.0295(4) Uani 1 1 d . . .
H17 H 0.4596 0.9048 0.6410 0.035 Uiso 1 1 calc R . .
C18 C 0.46983(4) 0.85847(10) 0.57379(6) 0.0292(4) Uani 1 1 d . . .
H18 H 0.4768 0.9057 0.5567 0.035 Uiso 1 1 calc R . .
C19 C 0.46717(3) 0.77216(9) 0.55567(5) 0.0214(3) Uani 1 1 d . . .
C20 C 0.47442(3) 0.74890(9) 0.50835(5) 0.0195(3) Uani 1 1 d . . .
C21 C 0.44913(3) 0.38852(9) 0.44895(5) 0.0201(3) Uani 1 1 d . . .
C22 C 0.47278(3) 0.36137(10) 0.42663(5) 0.0250(3) Uani 1 1 d . . .
H22 H 0.4898 0.3787 0.4401 0.030 Uiso 1 1 calc R . .
C23 C 0.47219(3) 0.31018(10) 0.38563(6) 0.0290(4) Uani 1 1 d . . .
H23 H 0.4885 0.2916 0.3715 0.035 Uiso 1 1 calc R . .
C24 C 0.44733(3) 0.28650(10) 0.36559(5) 0.0268(3) Uani 1 1 d . . .
H24 H 0.4466 0.2528 0.3368 0.032 Uiso 1 1 calc R . .
C25 C 0.42342(3) 0.31148(10) 0.38709(5) 0.0239(3) Uani 1 1 d . . .
H25 H 0.4065 0.2945 0.3730 0.029 Uiso 1 1 calc R . .
C26 C 0.42405(3) 0.36132(9) 0.42923(5) 0.0208(3) Uani 1 1 d . . .
C27 C 0.37388(3) 0.36541(9) 0.44060(5) 0.0225(3) Uani 1 1 d . . .
C28 C 0.32758(3) 0.37557(10) 0.47182(5) 0.0245(3) Uani 1 1 d . . .
C29 C 0.31524(3) 0.31053(10) 0.44470(6) 0.0299(4) Uani 1 1 d . . .
H29 H 0.3260 0.2716 0.4272 0.036 Uiso 1 1 calc R . .
C30 C 0.28721(4) 0.30328(12) 0.44357(7) 0.0385(4) Uani 1 1 d . . .
H30 H 0.2786 0.2596 0.4252 0.046 Uiso 1 1 calc R . .
C31 C 0.27215(4) 0.36012(13) 0.46945(7) 0.0398(4) Uani 1 1 d . . .
C32 C 0.28364(4) 0.42491(12) 0.49604(7) 0.0353(4) Uani 1 1 d . . .
H32 H 0.2728 0.4637 0.5133 0.042 Uiso 1 1 calc R . .
C33 C 0.31158(3) 0.43217(10) 0.49695(6) 0.0275(3) Uani 1 1 d . . .
H33 H 0.3199 0.4767 0.5151 0.033 Uiso 1 1 calc R . .
C34 C 0.40890(4) 0.38038(10) 0.69227(6) 0.0318(4) Uani 1 1 d . . .
C35 C 0.42635(5) 0.34371(12) 0.72700(6) 0.0433(5) Uani 1 1 d . . .
H35 H 0.4449 0.3589 0.7282 0.052 Uiso 1 1 calc R . .
C36 C 0.41643(6) 0.28448(13) 0.76014(7) 0.0533(6) Uani 1 1 d . . .
H36 H 0.4282 0.2608 0.7845 0.064 Uiso 1 1 calc R . .
C37 C 0.38983(5) 0.26078(12) 0.75742(7) 0.0490(6) Uani 1 1 d . . .
H37 H 0.3833 0.2200 0.7798 0.059 Uiso 1 1 calc R . .
C38 C 0.37243(5) 0.29506(11) 0.72287(6) 0.0406(5) Uani 1 1 d . . .
H38 H 0.3541 0.2767 0.7209 0.049 Uiso 1 1 calc R . .
C39 C 0.38149(4) 0.35685(10) 0.69047(6) 0.0325(4) Uani 1 1 d . . .
C40 C 0.33789(4) 0.42032(11) 0.66728(6) 0.0331(4) Uani 1 1 d . . .
C41 C 0.30271(4) 0.51749(12) 0.63527(6) 0.0344(4) Uani 1 1 d . . .
C42 C 0.28188(4) 0.50040(13) 0.66756(6) 0.0411(5) Uani 1 1 d . . .
H42 H 0.2828 0.4514 0.6876 0.049 Uiso 1 1 calc R . .
C43 C 0.26003(4) 0.55460(14) 0.67034(7) 0.0455(5) Uani 1 1 d . . .
H43 H 0.2460 0.5436 0.6926 0.055 Uiso 1 1 calc R . .
C44 C 0.25885(4) 0.62423(13) 0.64075(7) 0.0408(5) Uani 1 1 d . . .
C45 C 0.27864(4) 0.64205(13) 0.60803(7) 0.0430(5) Uani 1 1 d . . .
H45 H 0.2773 0.6904 0.5875 0.052 Uiso 1 1 calc R . .
C46 C 0.30064(4) 0.58858(12) 0.60536(7) 0.0393(4) Uani 1 1 d . . .
H46 H 0.3145 0.6004 0.5829 0.047 Uiso 1 1 calc R . .
C47 C 0.43934(3) 0.81278(9) 0.71371(5) 0.0207(3) Uani 1 1 d . . .
C48 C 0.46273(3) 0.82838(10) 0.74159(5) 0.0251(3) Uani 1 1 d . . .
H48 H 0.4787 0.7978 0.7348 0.030 Uiso 1 1 calc R . .
C49 C 0.46320(3) 0.88754(10) 0.77912(6) 0.0281(4) Uani 1 1 d . . .
H49 H 0.4794 0.8982 0.7975 0.034 Uiso 1 1 calc R . .
C50 C 0.43975(4) 0.93049(10) 0.78914(5) 0.0289(4) Uani 1 1 d . . .
H50 H 0.4397 0.9704 0.8151 0.035 Uiso 1 1 calc R . .
C51 C 0.41617(4) 0.91653(10) 0.76199(6) 0.0289(4) Uani 1 1 d . . .
H51 H 0.4002 0.9467 0.7696 0.035 Uiso 1 1 calc R . .
C52 C 0.41572(3) 0.85823(10) 0.72343(5) 0.0233(3) Uani 1 1 d . . .
C53 C 0.36755(3) 0.87931(10) 0.69795(5) 0.0255(3) Uani 1 1 d . . .
C54 C 0.32464(3) 0.90075(10) 0.65179(6) 0.0270(3) Uani 1 1 d . . .
C55 C 0.31226(3) 0.95595(11) 0.68469(6) 0.0334(4) Uani 1 1 d . . .
H55 H 0.3213 0.9702 0.7147 0.040 Uiso 1 1 calc R . .
C56 C 0.28704(4) 0.98965(12) 0.67366(7) 0.0381(4) Uani 1 1 d . . .
H56 H 0.2788 1.0275 0.6957 0.046 Uiso 1 1 calc R . .
C57 C 0.27409(3) 0.96803(12) 0.63071(7) 0.0345(4) Uani 1 1 d . . .
C58 C 0.28520(3) 0.91262(12) 0.59812(6) 0.0335(4) Uani 1 1 d . . .
H58 H 0.2757 0.8978 0.5688 0.040 Uiso 1 1 calc R . .
C59 C 0.31047(3) 0.87876(11) 0.60869(6) 0.0301(4) Uani 1 1 d . . .
H59 H 0.3183 0.8402 0.5865 0.036 Uiso 1 1 calc R . .
C60 C 0.48626(3) 0.81450(9) 0.47582(5) 0.0204(3) Uani 1 1 d . . .
C61 C 0.51398(3) 0.82929(10) 0.47839(6) 0.0281(3) Uani 1 1 d . . .
H61 H 0.5248 0.7999 0.5020 0.034 Uiso 1 1 calc R . .
C62 C 0.52622(3) 0.88622(11) 0.44707(6) 0.0318(4) Uani 1 1 d . . .
H62 H 0.5452 0.8954 0.4490 0.038 Uiso 1 1 calc R . .
C63 C 0.51033(3) 0.92908(10) 0.41319(6) 0.0289(4) Uani 1 1 d . . .
H63 H 0.5186 0.9667 0.3909 0.035 Uiso 1 1 calc R . .
C64 C 0.48268(3) 0.91816(10) 0.41108(6) 0.0286(4) Uani 1 1 d . . .
H64 H 0.4720 0.9498 0.3883 0.034 Uiso 1 1 calc R . .
C65 C 0.47020(3) 0.86090(9) 0.44225(5) 0.0235(3) Uani 1 1 d . . .
C66 C 0.42482(3) 0.86989(10) 0.40368(6) 0.0281(3) Uani 1 1 d . . .
C67 C 0.37617(3) 0.89238(10) 0.38469(6) 0.0241(3) Uani 1 1 d . . .
C68 C 0.37845(3) 0.91509(10) 0.33529(6) 0.0269(3) Uani 1 1 d . . .
H68 H 0.3958 0.9230 0.3219 0.032 Uiso 1 1 calc R . .
C69 C 0.35544(4) 0.92589(10) 0.30611(6) 0.0289(4) Uani 1 1 d . . .
H69 H 0.3570 0.9410 0.2727 0.035 Uiso 1 1 calc R . .
C70 C 0.33046(3) 0.91470(11) 0.32582(6) 0.0304(4) Uani 1 1 d . . .
C71 C 0.32750(4) 0.89347(11) 0.37426(6) 0.0318(4) Uani 1 1 d . . .
H71 H 0.3100 0.8866 0.3873 0.038 Uiso 1 1 calc R . .
C72 C 0.35036(3) 0.88235(11) 0.40349(6) 0.0297(4) Uani 1 1 d . . .
H72 H 0.3485 0.8676 0.4369 0.036 Uiso 1 1 calc R . .
N13 N 0.35414(3) 1.11659(8) 0.55091(5) 0.0277(3) Uani 1 1 d . . .
C73 C 0.36900(3) 1.06920(11) 0.59162(6) 0.0309(4) Uani 1 1 d . . .
H73A H 0.3764 1.0164 0.5778 0.037 Uiso 1 1 calc R . .
H73B H 0.3557 1.0529 0.6164 0.037 Uiso 1 1 calc R . .
C74 C 0.39200(3) 1.11642(11) 0.61735(6) 0.0311(4) Uani 1 1 d . . .
H74A H 0.3849 1.1679 0.6332 0.037 Uiso 1 1 calc R . .
H74B H 0.4055 1.1340 0.5932 0.037 Uiso 1 1 calc R . .
C75 C 0.40534(4) 1.05895(14) 0.65582(7) 0.0466(5) Uani 1 1 d . . .
H75A H 0.3921 1.0459 0.6813 0.056 Uiso 1 1 calc R . .
H75B H 0.4105 1.0050 0.6402 0.056 Uiso 1 1 calc R . .
C76 C 0.43021(4) 1.09853(14) 0.67968(7) 0.0470(5) Uani 1 1 d . . .
H76A H 0.4250 1.1496 0.6974 0.071 Uiso 1 1 calc R . .
H76B H 0.4432 1.1134 0.6545 0.071 Uiso 1 1 calc R . .
H76C H 0.4386 1.0582 0.7026 0.071 Uiso 1 1 calc R . .
C77 C 0.37372(3) 1.15272(10) 0.51426(6) 0.0279(3) Uani 1 1 d . . .
H77A H 0.3630 1.1807 0.4878 0.033 Uiso 1 1 calc R . .
H77B H 0.3847 1.1969 0.5309 0.033 Uiso 1 1 calc R . .
C78 C 0.39278(3) 1.09045(10) 0.49112(6) 0.0277(3) Uani 1 1 d . . .
H78A H 0.3825 1.0526 0.4685 0.033 Uiso 1 1 calc R . .
H78B H 0.4017 1.0553 0.5168 0.033 Uiso 1 1 calc R . .
C79 C 0.41407(4) 1.13917(11) 0.46305(6) 0.0310(4) Uani 1 1 d . . .
H79A H 0.4048 1.1789 0.4402 0.037 Uiso 1 1 calc R . .
H79B H 0.4252 1.1730 0.4865 0.037 Uiso 1 1 calc R . .
C80 C 0.43261(4) 1.08184(12) 0.43426(7) 0.0387(4) Uani 1 1 d . . .
H80A H 0.4219 1.0510 0.4095 0.058 Uiso 1 1 calc R . .
H80B H 0.4415 1.0415 0.4566 0.058 Uiso 1 1 calc R . .
H80C H 0.4463 1.1161 0.4182 0.058 Uiso 1 1 calc R . .
C81 C 0.33543(3) 1.05186(10) 0.52653(6) 0.0288(4) Uani 1 1 d . . .
H81A H 0.3467 1.0063 0.5128 0.035 Uiso 1 1 calc R . .
H81B H 0.3242 1.0261 0.5520 0.035 Uiso 1 1 calc R . .
C82 C 0.31685(4) 1.08499(11) 0.48628(7) 0.0336(4) Uani 1 1 d . . .
H82A H 0.3275 1.0992 0.4572 0.040 Uiso 1 1 calc R . .
H82B H 0.3077 1.1370 0.4974 0.040 Uiso 1 1 calc R . .
C83 C 0.29581(4) 1.01774(11) 0.47292(6) 0.0340(4) Uani 1 1 d . . .
H83A H 0.3052 0.9641 0.4654 0.041 Uiso 1 1 calc R . .
H83B H 0.2843 1.0076 0.5014 0.041 Uiso 1 1 calc R . .
C84 C 0.27803(4) 1.04295(13) 0.42925(7) 0.0429(5) Uani 1 1 d . . .
H84A H 0.2891 1.0472 0.4001 0.064 Uiso 1 1 calc R . .
H84B H 0.2696 1.0977 0.4356 0.064 Uiso 1 1 calc R . .
H84C H 0.2639 1.0001 0.4238 0.064 Uiso 1 1 calc R . .
C85 C 0.33819(4) 1.19171(11) 0.57006(7) 0.0358(4) Uani 1 1 d . . .
H85A H 0.3508 1.2291 0.5885 0.043 Uiso 1 1 calc R . .
H85B H 0.3310 1.2242 0.5417 0.043 Uiso 1 1 calc R . .
C86 C 0.31492(4) 1.16992(13) 0.60270(7) 0.0426(5) Uani 1 1 d . . .
H86A H 0.3220 1.1487 0.6346 0.051 Uiso 1 1 calc R . .
H86B H 0.3038 1.1248 0.5873 0.051 Uiso 1 1 calc R . .
C87 C 0.29731(4) 1.24944(14) 0.61082(9) 0.0570(6) Uani 1 1 d . . .
H87A H 0.3086 1.2943 0.6262 0.068 Uiso 1 1 calc R . .
H87B H 0.2905 1.2707 0.5788 0.068 Uiso 1 1 calc R . .
C88 C 0.27380(5) 1.23052(16) 0.64293(9) 0.0605(6) Uani 1 1 d . . .
H88A H 0.2806 1.2118 0.6751 0.091 Uiso 1 1 calc R . .
H88B H 0.2627 1.1858 0.6279 0.091 Uiso 1 1 calc R . .
H88C H 0.2628 1.2816 0.6466 0.091 Uiso 1 1 calc R . .
N14 N 0.17436(3) 0.91256(9) 0.64471(5) 0.0273(3) Uani 1 1 d . . .
C89 C 0.18806(3) 0.90319(11) 0.59583(5) 0.0286(4) Uani 1 1 d . . .
H89A H 0.1775 0.9356 0.5709 0.034 Uiso 1 1 calc R . .
H89B H 0.2063 0.9292 0.5986 0.034 Uiso 1 1 calc R . .
C90 C 0.19118(3) 0.81316(11) 0.57763(6) 0.0300(4) Uani 1 1 d . . .
H90A H 0.1732 0.7889 0.5696 0.036 Uiso 1 1 calc R . .
H90B H 0.1998 0.7780 0.6035 0.036 Uiso 1 1 calc R . .
C91 C 0.20852(4) 0.81262(12) 0.53213(6) 0.0337(4) Uani 1 1 d . . .
H91A H 0.1992 0.8451 0.5057 0.040 Uiso 1 1 calc R . .
H91B H 0.2260 0.8409 0.5397 0.040 Uiso 1 1 calc R . .
C92 C 0.21386(4) 0.72305(12) 0.51429(6) 0.0385(4) Uani 1 1 d . . .
H92A H 0.2229 0.6905 0.5405 0.058 Uiso 1 1 calc R . .
H92B H 0.2255 0.7251 0.4858 0.058 Uiso 1 1 calc R . .
H92C H 0.1967 0.6959 0.5051 0.058 Uiso 1 1 calc R . .
C93 C 0.18754(3) 0.85712(11) 0.68391(6) 0.0293(4) Uani 1 1 d . . .
H93A H 0.1788 0.8694 0.7153 0.035 Uiso 1 1 calc R . .
H93B H 0.1836 0.7974 0.6756 0.035 Uiso 1 1 calc R . .
C94 C 0.21783(4) 0.86588(11) 0.69179(6) 0.0324(4) Uani 1 1 d . . .
H94A H 0.2223 0.9243 0.7021 0.039 Uiso 1 1 calc R . .
H94B H 0.2272 0.8539 0.6609 0.039 Uiso 1 1 calc R . .
C95 C 0.22714(4) 0.80354(12) 0.73124(6) 0.0375(4) Uani 1 1 d . . .
H95A H 0.2181 0.8173 0.7621 0.045 Uiso 1 1 calc R . .
H95B H 0.2216 0.7458 0.7214 0.045 Uiso 1 1 calc R . .
C96 C 0.25756(4) 0.80510(15) 0.74013(8) 0.0535(6) Uani 1 1 d . . .
H96A H 0.2667 0.7925 0.7095 0.080 Uiso 1 1 calc R . .
H96B H 0.2626 0.7626 0.7648 0.080 Uiso 1 1 calc R . .
H96C H 0.2631 0.8612 0.7518 0.080 Uiso 1 1 calc R . .
C97 C 0.17715(4) 1.00573(11) 0.65832(6) 0.0336(4) Uani 1 1 d . . .
H97A H 0.1966 1.0180 0.6643 0.040 Uiso 1 1 calc R . .
H97B H 0.1711 1.0399 0.6298 0.040 Uiso 1 1 calc R . .
C98 C 0.16173(4) 1.03517(12) 0.70252(7) 0.0426(5) Uani 1 1 d . . .
H98A H 0.1429 1.0498 0.6925 0.051 Uiso 1 1 calc R . .
H98B H 0.1611 0.9891 0.7270 0.051 Uiso 1 1 calc R . .
C99 C 0.17559(5) 1.11184(14) 0.72495(8) 0.0512(5) Uani 1 1 d . . .
H99A H 0.1785 1.1542 0.6989 0.061 Uiso 1 1 calc R . .
H99B H 0.1936 1.0947 0.7381 0.061 Uiso 1 1 calc R . .
C100 C 0.15986(6) 1.15326(16) 0.76585(9) 0.0658(7) Uani 1 1 d . . .
H10A H 0.1425 1.1740 0.7527 0.099 Uiso 1 1 calc R . .
H10B H 0.1703 1.2007 0.7794 0.099 Uiso 1 1 calc R . .
H10C H 0.1567 1.1117 0.7917 0.099 Uiso 1 1 calc R . .
C101 C 0.14498(3) 0.88499(13) 0.64132(6) 0.0357(4) Uani 1 1 d . . .
H10D H 0.1370 0.8912 0.6740 0.043 Uiso 1 1 calc R . .
H10E H 0.1444 0.8242 0.6328 0.043 Uiso 1 1 calc R . .
C102 C 0.12737(4) 0.93295(16) 0.60445(8) 0.0542(6) Uani 1 1 d . A .
H10F H 0.1330 0.9195 0.5708 0.065 Uiso 1 1 calc R . .
H10G H 0.1295 0.9946 0.6097 0.065 Uiso 1 1 calc R . .
C103 C 0.09751(4) 0.90754(18) 0.61073(10) 0.0649(8) Uani 1 1 d . . .
C104 C 0.08483(8) 0.9385(2) 0.64911(12) 0.0406(10) Uani 0.535(5) 1 d P A 1
H10H H 0.0672 0.9110 0.6518 0.061 Uiso 0.535(5) 1 calc PR A 1
H10I H 0.0823 0.9995 0.6449 0.061 Uiso 0.535(5) 1 calc PR A 1
H10J H 0.0957 0.9278 0.6789 0.061 Uiso 0.535(5) 1 calc PR A 1
C104 C 0.09196(8) 0.8285(2) 0.60519(13) 0.0337(11) Uani 0.465(5) 1 d P A 2
H10K H 0.1016 0.7956 0.6304 0.051 Uiso 0.465(5) 1 calc PR A 2
H10L H 0.0976 0.8099 0.5728 0.051 Uiso 0.465(5) 1 calc PR A 2
H10M H 0.0724 0.8198 0.6081 0.051 Uiso 0.465(5) 1 calc PR A 2
P1 P 0.381453(8) 0.80643(3) 0.536892(14) 0.02225(9) Uani 1 1 d . . .
O5 O 0.38423(2) 0.89699(7) 0.52419(4) 0.0317(3) Uani 1 1 d . . .
O6 O 0.40624(2) 0.75968(8) 0.51210(4) 0.0288(3) Uani 1 1 d . . .
H6O H 0.4062(6) 0.7088(19) 0.5179(10) 0.094(10) Uiso 1 1 d . . .
O7 O 0.35517(2) 0.77230(8) 0.50968(4) 0.0301(3) Uani 1 1 d . . .
H7O H 0.3537(5) 0.7174(15) 0.5127(8) 0.059(7) Uiso 1 1 d . . .
O8 O 0.38082(2) 0.78003(7) 0.58992(4) 0.0268(2) Uani 1 1 d . . .
P2 P 0.372363(8) 0.57037(3) 0.553072(13) 0.02218(9) Uani 1 1 d . . .
O9 O 0.40183(2) 0.58703(7) 0.53325(4) 0.0280(2) Uani 1 1 d . . .
H9O H 0.4161(5) 0.5533(16) 0.5565(9) 0.078(8) Uiso 1 1 d . . .
O10 O 0.35270(2) 0.60984(7) 0.51769(4) 0.0278(2) Uani 1 1 d . . .
O11 O 0.36895(2) 0.47730(7) 0.56193(4) 0.0280(3) Uani 1 1 d . . .
O12 O 0.37176(2) 0.61496(8) 0.60440(4) 0.0287(3) Uani 1 1 d . . .
H12O H 0.3758(5) 0.6680(14) 0.5985(8) 0.050(6) Uiso 1 1 d . . .
C105 C 0.15265(4) 0.31642(13) 0.66930(6) 0.0399(4) Uani 1 1 d . . .
H10X H 0.1488 0.2565 0.6614 0.048 Uiso 1 1 calc R . .
H10Y H 0.1450 0.3287 0.7017 0.048 Uiso 1 1 calc R . .
Cl1 Cl 0.137051(12) 0.38134(3) 0.625172(18) 0.05130(14) Uani 1 1 d . . .
Cl2 Cl 0.187855(12) 0.33201(4) 0.67211(2) 0.06523(17) Uani 1 1 d . . .

loop_
_atom_site_aniso_label
_atom_site_aniso_U_11
_atom_site_aniso_U_22
_atom_site_aniso_U_33
_atom_site_aniso_U_23
_atom_site_aniso_U_13
_atom_site_aniso_U_12
F1 0.0228(5) 0.0758(9) 0.0756(8) -0.0328(7) 0.0011(5) -0.0060(5)
F2 0.0389(6) 0.0714(8) 0.0476(7) -0.0135(6) 0.0039(5) 0.0024(6)
F3 0.0283(5) 0.0507(7) 0.0544(7) 0.0020(5) -0.0070(5) 0.0030(5)
F4 0.0357(6) 0.0521(7) 0.0357(5) 0.0082(5) -0.0077(4) -0.0017(5)
N1 0.0231(6) 0.0182(7) 0.0176(6) -0.0013(5) 0.0002(5) -0.0026(5)
N2 0.0305(7) 0.0152(6) 0.0190(6) 0.0011(5) -0.0009(5) -0.0030(5)
N3 0.0359(8) 0.0172(7) 0.0168(6) -0.0005(5) 0.0013(6) -0.0046(5)
N4 0.0236(6) 0.0176(6) 0.0187(6) 0.0011(5) 0.0012(5) -0.0027(5)
N5 0.0249(7) 0.0245(7) 0.0187(6) -0.0074(5) 0.0007(5) -0.0028(5)
N6 0.0251(7) 0.0253(7) 0.0228(6) -0.0050(6) 0.0000(5) -0.0050(6)
N7 0.0483(10) 0.0308(9) 0.0255(7) 0.0047(6) 0.0114(7) -0.0098(7)
N8 0.0450(9) 0.0364(9) 0.0253(7) 0.0005(6) 0.0123(7) -0.0097(7)
N9 0.0289(7) 0.0274(8) 0.0222(6) -0.0100(6) -0.0024(5) 0.0013(6)
N10 0.0276(7) 0.0333(8) 0.0217(6) -0.0081(6) -0.0001(5) 0.0009(6)
N11 0.0237(7) 0.0330(8) 0.0291(7) 0.0123(6) 0.0052(6) -0.0005(6)
N12 0.0253(7) 0.0300(8) 0.0233(7) 0.0073(6) 0.0043(5) 0.0018(6)
O1 0.0294(6) 0.0372(7) 0.0271(6) -0.0124(5) -0.0023(5) -0.0034(5)
O2 0.0491(8) 0.0517(8) 0.0229(6) 0.0001(5) 0.0105(5) -0.0153(6)
O3 0.0339(6) 0.0459(8) 0.0230(6) -0.0114(5) -0.0005(5) 0.0070(6)
O4 0.0334(6) 0.0448(8) 0.0278(6) 0.0080(5) 0.0084(5) 0.0039(6)
C1 0.0190(7) 0.0180(7) 0.0227(7) 0.0016(6) 0.0000(5) -0.0024(6)
C2 0.0298(8) 0.0214(8) 0.0218(7) 0.0002(6) 0.0045(6) -0.0030(6)
C3 0.0276(8) 0.0217(8) 0.0198(7) -0.0015(6) 0.0019(6) -0.0007(6)
C4 0.0214(7) 0.0195(8) 0.0207(7) -0.0021(6) -0.0024(6) 0.0003(6)
C5 0.0231(7) 0.0147(7) 0.0214(7) -0.0015(6) -0.0040(5) 0.0000(6)
C6 0.0273(8) 0.0158(7) 0.0225(7) -0.0007(6) -0.0052(6) -0.0012(6)
C7 0.0422(9) 0.0132(7) 0.0255(8) -0.0012(6) -0.0034(7) -0.0025(7)
C8 0.0482(10) 0.0145(8) 0.0239(7) 0.0015(6) -0.0039(7) -0.0056(7)
C9 0.0364(9) 0.0156(8) 0.0213(7) 0.0024(6) -0.0025(6) -0.0026(6)
C10 0.0418(9) 0.0179(8) 0.0204(7) 0.0036(6) -0.0015(6) -0.0051(7)
C11 0.0391(9) 0.0203(8) 0.0195(7) 0.0027(6) -0.0009(6) -0.0057(7)
C12 0.0485(10) 0.0251(9) 0.0208(7) 0.0024(6) 0.0054(7) -0.0076(8)
C13 0.0415(9) 0.0241(9) 0.0201(7) -0.0018(6) 0.0042(7) -0.0051(7)
C14 0.0316(8) 0.0190(8) 0.0186(7) -0.0016(6) -0.0011(6) -0.0029(6)
C15 0.0251(7) 0.0183(8) 0.0197(7) -0.0001(6) -0.0011(6) -0.0023(6)
C16 0.0244(7) 0.0169(8) 0.0218(7) -0.0022(6) 0.0007(6) -0.0023(6)
C17 0.0430(10) 0.0169(8) 0.0287(8) -0.0044(6) 0.0080(7) -0.0080(7)
C18 0.0418(10) 0.0171(8) 0.0291(8) -0.0019(6) 0.0098(7) -0.0076(7)
C19 0.0230(7) 0.0167(7) 0.0245(7) 0.0007(6) 0.0035(6) -0.0019(6)
C20 0.0189(7) 0.0166(7) 0.0230(7) 0.0013(6) 0.0015(5) -0.0010(6)
C21 0.0277(8) 0.0137(7) 0.0189(7) 0.0015(5) -0.0017(6) -0.0009(6)
C22 0.0255(8) 0.0213(8) 0.0280(8) -0.0008(6) -0.0026(6) 0.0024(6)
C23 0.0299(8) 0.0266(9) 0.0306(8) -0.0045(7) 0.0018(7) 0.0057(7)
C24 0.0362(9) 0.0224(8) 0.0219(7) -0.0051(6) 0.0006(6) 0.0022(7)
C25 0.0293(8) 0.0203(8) 0.0219(7) -0.0030(6) -0.0021(6) -0.0012(6)
C26 0.0254(7) 0.0164(7) 0.0205(7) 0.0018(6) -0.0002(6) -0.0005(6)
C27 0.0278(8) 0.0165(8) 0.0233(7) -0.0006(6) -0.0011(6) -0.0016(6)
C28 0.0258(8) 0.0235(8) 0.0241(7) 0.0008(6) -0.0020(6) -0.0033(6)
C29 0.0285(8) 0.0244(9) 0.0368(9) -0.0062(7) -0.0010(7) -0.0037(7)
C30 0.0317(9) 0.0360(11) 0.0477(11) -0.0142(8) -0.0026(8) -0.0065(8)
C31 0.0229(8) 0.0484(12) 0.0481(11) -0.0096(9) -0.0011(7) -0.0061(8)
C32 0.0295(9) 0.0361(10) 0.0405(10) -0.0101(8) 0.0032(7) 0.0004(8)
C33 0.0292(8) 0.0253(9) 0.0279(8) -0.0034(7) 0.0009(6) -0.0041(7)
C34 0.0597(12) 0.0165(8) 0.0193(7) 0.0013(6) 0.0054(7) -0.0056(8)
C35 0.0697(14) 0.0286(10) 0.0314(9) 0.0062(8) -0.0023(9) -0.0050(9)
C36 0.0962(19) 0.0335(11) 0.0303(10) 0.0146(8) -0.0005(10) 0.0016(12)
C37 0.0922(18) 0.0218(10) 0.0337(10) 0.0066(8) 0.0189(11) -0.0029(10)
C38 0.0683(13) 0.0222(9) 0.0321(9) -0.0010(7) 0.0183(9) -0.0089(9)
C39 0.0572(11) 0.0188(8) 0.0220(8) -0.0018(6) 0.0100(7) -0.0088(8)
C40 0.0454(10) 0.0308(10) 0.0233(8) -0.0039(7) 0.0068(7) -0.0170(8)
C41 0.0389(10) 0.0393(11) 0.0254(8) -0.0075(7) 0.0057(7) -0.0128(8)
C42 0.0421(11) 0.0530(12) 0.0285(9) 0.0022(8) 0.0057(8) -0.0145(9)
C43 0.0371(10) 0.0703(15) 0.0294(9) -0.0064(10) 0.0083(8) -0.0100(10)
C44 0.0337(10) 0.0527(13) 0.0362(10) -0.0165(9) 0.0021(8) -0.0061(9)
C45 0.0418(11) 0.0445(12) 0.0430(11) -0.0043(9) 0.0056(9) -0.0074(9)
C46 0.0407(10) 0.0410(11) 0.0368(10) -0.0012(8) 0.0126(8) -0.0099(9)
C47 0.0297(8) 0.0160(7) 0.0163(6) 0.0008(5) 0.0008(6) -0.0044(6)
C48 0.0277(8) 0.0224(8) 0.0250(7) -0.0009(6) -0.0005(6) -0.0030(6)
C49 0.0355(9) 0.0263(9) 0.0222(7) -0.0007(6) -0.0058(6) -0.0057(7)
C50 0.0419(10) 0.0239(9) 0.0206(7) -0.0054(6) -0.0033(7) -0.0015(7)
C51 0.0355(9) 0.0257(9) 0.0252(8) -0.0067(6) -0.0020(7) 0.0024(7)
C52 0.0299(8) 0.0200(8) 0.0200(7) -0.0016(6) -0.0021(6) -0.0036(6)
C53 0.0302(8) 0.0237(8) 0.0227(7) -0.0027(6) 0.0009(6) -0.0030(7)
C54 0.0259(8) 0.0304(9) 0.0245(8) -0.0007(7) 0.0004(6) -0.0051(7)
C55 0.0305(9) 0.0395(10) 0.0300(8) -0.0085(7) -0.0019(7) -0.0005(8)
C56 0.0309(9) 0.0436(11) 0.0399(10) -0.0095(8) 0.0029(8) 0.0017(8)
C57 0.0243(8) 0.0381(10) 0.0411(10) 0.0038(8) -0.0023(7) -0.0041(7)
C58 0.0311(9) 0.0396(11) 0.0293(8) 0.0012(7) -0.0057(7) -0.0080(8)
C59 0.0324(9) 0.0343(10) 0.0235(8) -0.0033(7) 0.0006(6) -0.0073(7)
C60 0.0262(8) 0.0132(7) 0.0221(7) -0.0019(6) 0.0052(6) -0.0021(6)
C61 0.0269(8) 0.0244(9) 0.0331(8) 0.0034(7) 0.0026(7) -0.0025(7)
C62 0.0281(9) 0.0285(9) 0.0390(9) 0.0012(7) 0.0063(7) -0.0075(7)
C63 0.0339(9) 0.0202(8) 0.0332(8) 0.0012(7) 0.0118(7) -0.0062(7)
C64 0.0323(9) 0.0232(9) 0.0307(8) 0.0051(7) 0.0074(7) 0.0015(7)
C65 0.0259(8) 0.0182(8) 0.0267(7) 0.0011(6) 0.0064(6) -0.0012(6)
C66 0.0283(8) 0.0269(9) 0.0295(8) 0.0071(7) 0.0061(7) -0.0004(7)
C67 0.0289(8) 0.0176(8) 0.0260(8) 0.0015(6) 0.0032(6) 0.0016(6)
C68 0.0327(9) 0.0220(8) 0.0263(8) 0.0017(6) 0.0059(6) 0.0012(7)
C69 0.0391(9) 0.0239(9) 0.0236(8) 0.0022(6) 0.0017(7) 0.0021(7)
C70 0.0332(9) 0.0280(9) 0.0297(8) 0.0020(7) -0.0052(7) 0.0003(7)
C71 0.0296(9) 0.0333(10) 0.0326(9) 0.0057(7) 0.0027(7) -0.0021(7)
C72 0.0331(9) 0.0303(9) 0.0256(8) 0.0065(7) 0.0033(7) -0.0011(7)
N13 0.0275(7) 0.0213(7) 0.0343(7) -0.0003(6) 0.0000(6) -0.0047(6)
C73 0.0337(9) 0.0276(9) 0.0313(8) 0.0040(7) 0.0012(7) -0.0088(7)
C74 0.0335(9) 0.0297(9) 0.0302(8) 0.0000(7) 0.0008(7) -0.0088(7)
C75 0.0501(12) 0.0470(12) 0.0424(11) 0.0109(9) -0.0082(9) -0.0123(10)
C76 0.0437(11) 0.0598(14) 0.0374(10) 0.0043(9) -0.0042(9) -0.0079(10)
C77 0.0302(8) 0.0202(8) 0.0332(8) 0.0053(7) -0.0019(7) -0.0072(7)
C78 0.0332(9) 0.0215(8) 0.0283(8) 0.0024(6) -0.0011(7) -0.0058(7)
C79 0.0363(9) 0.0234(9) 0.0332(9) 0.0003(7) 0.0004(7) -0.0076(7)
C80 0.0469(11) 0.0301(10) 0.0396(10) -0.0025(8) 0.0105(8) -0.0105(8)
C81 0.0299(8) 0.0206(8) 0.0358(9) -0.0041(7) 0.0004(7) -0.0085(7)
C82 0.0308(9) 0.0280(9) 0.0420(10) -0.0021(7) -0.0014(7) -0.0064(7)
C83 0.0328(9) 0.0310(10) 0.0383(9) -0.0067(8) 0.0016(7) -0.0055(7)
C84 0.0381(10) 0.0513(12) 0.0393(10) -0.0069(9) -0.0012(8) -0.0116(9)
C85 0.0335(9) 0.0259(9) 0.0479(10) -0.0111(8) 0.0003(8) -0.0039(7)
C86 0.0376(10) 0.0424(11) 0.0479(11) -0.0116(9) 0.0030(8) -0.0021(9)
C87 0.0468(12) 0.0498(14) 0.0747(15) -0.0292(11) 0.0057(11) -0.0140(10)
C88 0.0540(14) 0.0703(16) 0.0573(13) -0.0258(12) 0.0032(11) 0.0054(12)
N14 0.0292(7) 0.0327(8) 0.0202(6) 0.0060(5) 0.0007(5) 0.0027(6)
C89 0.0298(8) 0.0370(10) 0.0190(7) 0.0056(7) 0.0008(6) -0.0043(7)
C90 0.0335(9) 0.0332(10) 0.0230(8) 0.0009(7) -0.0018(6) -0.0079(7)
C91 0.0334(9) 0.0405(11) 0.0273(8) -0.0031(7) 0.0019(7) -0.0078(8)
C92 0.0387(10) 0.0435(11) 0.0334(9) -0.0085(8) 0.0005(8) -0.0069(8)
C93 0.0362(9) 0.0321(9) 0.0195(7) 0.0057(6) -0.0013(6) 0.0055(7)
C94 0.0355(9) 0.0347(10) 0.0267(8) 0.0013(7) -0.0046(7) 0.0026(8)
C95 0.0427(10) 0.0422(11) 0.0272(8) 0.0011(8) -0.0071(7) 0.0096(8)
C96 0.0443(12) 0.0626(15) 0.0527(12) 0.0086(11) -0.0186(10) 0.0023(10)
C97 0.0411(10) 0.0321(10) 0.0277(8) 0.0051(7) 0.0007(7) 0.0050(8)
C98 0.0557(12) 0.0383(11) 0.0343(9) 0.0085(8) 0.0086(9) 0.0157(9)
C99 0.0618(14) 0.0451(13) 0.0466(11) -0.0054(9) 0.0005(10) 0.0208(11)
C100 0.0878(19) 0.0528(15) 0.0570(14) -0.0090(11) 0.0102(13) 0.0258(13)
C101 0.0288(9) 0.0467(11) 0.0316(9) 0.0156(8) 0.0018(7) 0.0013(8)
C102 0.0321(10) 0.0764(16) 0.0537(12) 0.0396(11) -0.0054(9) -0.0021(10)
C103 0.0273(10) 0.089(2) 0.0779(17) 0.0493(15) -0.0041(10) -0.0028(11)
C104 0.045(2) 0.050(2) 0.0275(17) 0.0106(15) 0.0089(15) 0.0126(17)
C104 0.035(2) 0.033(2) 0.033(2) 0.0026(16) -0.0059(15) -0.0049(17)
P1 0.0261(2) 0.0192(2) 0.02152(19) 0.00032(15) 0.00187(15) -0.00155(16)
O5 0.0388(7) 0.0211(6) 0.0352(6) 0.0019(5) 0.0012(5) -0.0018(5)
O6 0.0323(6) 0.0235(7) 0.0310(6) 0.0050(5) 0.0102(5) 0.0003(5)
O7 0.0328(6) 0.0252(7) 0.0319(6) 0.0048(5) -0.0066(5) -0.0049(5)
O8 0.0364(6) 0.0232(6) 0.0208(5) -0.0023(4) 0.0022(4) -0.0025(5)
P2 0.0282(2) 0.0199(2) 0.01854(18) -0.00147(15) 0.00157(15) -0.00404(16)
O9 0.0286(6) 0.0250(6) 0.0307(6) 0.0015(5) 0.0059(5) -0.0025(5)
O10 0.0312(6) 0.0241(6) 0.0279(6) 0.0018(5) -0.0046(5) -0.0066(5)
O11 0.0386(7) 0.0211(6) 0.0243(5) -0.0016(4) 0.0010(5) -0.0056(5)
O12 0.0420(7) 0.0234(7) 0.0208(5) -0.0013(5) 0.0024(5) -0.0046(5)
C105 0.0499(11) 0.0407(11) 0.0287(9) -0.0013(8) -0.0088(8) -0.0028(9)
Cl1 0.0700(4) 0.0412(3) 0.0419(3) -0.0028(2) -0.0163(2) 0.0118(2)
Cl2 0.0517(3) 0.0581(4) 0.0848(4) 0.0031(3) -0.0219(3) -0.0097(3)

loop_
_atom_type_symbol
_atom_type_description
_atom_type_scat_dispersion_real
_atom_type_scat_dispersion_imag
_atom_type_scat_source
C C 0.0033 0.0016 'International Tables Vol C Tables 4.2.6.8 and 6.1.1.4'
H H 0.0000 0.0000 'International Tables Vol C Tables 4.2.6.8 and 6.1.1.4'
N N 0.0061 0.0033 'International Tables Vol C Tables 4.2.6.8 and 6.1.1.4'
O O 0.0106 0.0060 'International Tables Vol C Tables 4.2.6.8 and 6.1.1.4'
F F 0.0171 0.0103 'International Tables Vol C Tables 4.2.6.8 and 6.1.1.4'
P P 0.1023 0.0942 'International Tables Vol C Tables 4.2.6.8 and 6.1.1.4'
Cl Cl 0.1484 0.1585 'International Tables Vol C Tables 4.2.6.8 and 6.1.1.4'

loop_
_geom_angle_atom_site_label_1
_geom_angle_atom_site_label_2
_geom_angle_atom_site_label_3
_geom_angle
C1 N1 C4 110.52(13)
C1 N1 H1N 123.3(15)
C4 N1 H1N 126.0(15)
C6 N2 C9 105.50(12)
C14 N3 C11 110.46(13)
C14 N3 H3N 123.2(15)
C11 N3 H3N 126.3(15)
C19 N4 C16 104.98(12)
C27 N5 C26 128.03(13)
C27 N5 H5N 112.9(15)
C26 N5 H5N 118.8(15)
C27 N6 C28 124.88(13)
C27 N6 H6N 121.3(15)
C28 N6 H6N 112.8(15)
C40 N7 C39 123.12(15)
C40 N7 H7N 120.0(17)
C39 N7 H7N 112.9(17)
C40 N8 C41 126.09(15)
C40 N8 H8N 115.1(15)
C41 N8 H8N 115.7(15)
C53 N9 C52 125.81(13)
C53 N9 H9N 116.3(13)
C52 N9 H9N 116.7(13)
C53 N10 C54 126.01(14)
C53 N10 H10N 115.5(13)
C54 N10 H10N 118.4(13)
C66 N11 C65 124.07(13)
C66 N11 H11N 118.0(11)
C65 N11 H11N 117.8(11)
C66 N12 C67 126.47(14)
C66 N12 H12N 113.9(15)
C67 N12 H12N 119.6(15)
N1 C1 C20 126.34(13)
N1 C1 C2 106.62(13)
C20 C1 C2 127.00(13)
C3 C2 C1 108.17(13)
C3 C2 H2 125.9
C1 C2 H2 125.9
C2 C3 C4 108.32(13)
C2 C3 H3 125.8
C4 C3 H3 125.8
N1 C4 C5 126.55(13)
N1 C4 C3 106.32(13)
C5 C4 C3 127.13(13)
C4 C5 C6 124.64(13)
C4 C5 C21 116.33(12)
C6 C5 C21 119.01(13)
N2 C6 C5 125.98(13)
N2 C6 C7 109.96(13)
C5 C6 C7 124.04(13)
C8 C7 C6 107.44(14)
C8 C7 H7 126.3
C6 C7 H7 126.3
C7 C8 C9 106.76(13)
C7 C8 H8 126.6
C9 C8 H8 126.6
N2 C9 C10 126.15(14)
N2 C9 C8 110.32(13)
C10 C9 C8 123.51(14)
C11 C10 C9 125.27(14)
C11 C10 C34 116.52(13)
C9 C10 C34 118.18(14)
N3 C11 C10 126.54(14)
N3 C11 C12 106.63(13)
C10 C11 C12 126.81(14)
C13 C12 C11 108.32(14)
C13 C12 H12 125.8
C11 C12 H12 125.8
C12 C13 C14 107.80(14)
C12 C13 H13 126.1
C14 C13 H13 126.1
N3 C14 C15 126.05(14)
N3 C14 C13 106.78(13)
C15 C14 C13 127.16(14)
C14 C15 C16 125.27(13)
C14 C15 C47 116.94(13)
C16 C15 C47 117.74(13)
N4 C16 C15 126.27(13)
N4 C16 C17 110.75(13)
C15 C16 C17 122.97(13)
C18 C17 C16 106.99(14)
C18 C17 H17 126.5
C16 C17 H17 126.5
C17 C18 C19 106.24(14)
C17 C18 H18 126.9
C19 C18 H18 126.9
N4 C19 C20 126.42(13)
N4 C19 C18 111.05(13)
C20 C19 C18 122.52(13)
C1 C20 C19 125.14(13)
C1 C20 C60 116.18(12)
C19 C20 C60 118.68(13)
C22 C21 C26 118.47(13)
C22 C21 C5 119.93(13)
C26 C21 C5 121.49(13)
C23 C22 C21 122.12(14)
C23 C22 H22 118.9
C21 C22 H22 118.9
C22 C23 C24 118.72(15)
C22 C23 H23 120.6
C24 C23 H23 120.6
C23 C24 C25 120.75(14)
C23 C24 H24 119.6
C25 C24 H24 119.6
C24 C25 C26 120.47(14)
C24 C25 H25 119.8
C26 C25 H25 119.8
C25 C26 C21 119.41(14)
C25 C26 N5 122.07(13)
C21 C26 N5 118.51(13)
O1 C27 N6 123.09(14)
O1 C27 N5 123.82(14)
N6 C27 N5 113.09(13)
C33 C28 C29 119.35(15)
C33 C28 N6 117.92(14)
C29 C28 N6 122.68(14)
C30 C29 C28 119.62(16)
C30 C29 H29 120.2
C28 C29 H29 120.2
C31 C30 C29 119.12(16)
C31 C30 H30 120.4
C29 C30 H30 120.4
F1 C31 C32 119.17(16)
F1 C31 C30 118.21(16)
C32 C31 C30 122.62(16)
C31 C32 C33 118.14(16)
C31 C32 H32 120.9
C33 C32 H32 120.9
C32 C33 C28 121.15(15)
C32 C33 H33 119.4
C28 C33 H33 119.4
C35 C34 C39 119.62(16)
C35 C34 C10 118.55(17)
C39 C34 C10 121.78(15)
C34 C35 C36 119.9(2)
C34 C35 H35 120.0
C36 C35 H35 120.0
C37 C36 C35 119.9(2)
C37 C36 H36 120.0
C35 C36 H36 120.0
C36 C37 C38 120.97(18)
C36 C37 H37 119.5
C38 C37 H37 119.5
C37 C38 C39 120.4(2)
C37 C38 H38 119.8
C39 C38 H38 119.8
C38 C39 N7 121.02(18)
C38 C39 C34 119.05(17)
N7 C39 C34 119.93(15)
O2 C40 N8 123.45(18)
O2 C40 N7 123.45(17)
N8 C40 N7 113.08(15)
C46 C41 C42 118.82(18)
C46 C41 N8 117.68(16)
C42 C41 N8 123.49(18)
C43 C42 C41 120.19(19)
C43 C42 H42 119.9
C41 C42 H42 119.9
C44 C43 C42 119.29(18)
C44 C43 H43 120.4
C42 C43 H43 120.4
C43 C44 F2 119.54(17)
C43 C44 C45 122.08(19)
F2 C44 C45 118.35(19)
C44 C45 C46 118.9(2)
C44 C45 H45 120.5
C46 C45 H45 120.5
C45 C46 C41 120.68(18)
C45 C46 H46 119.7
C41 C46 H46 119.7
C48 C47 C52 119.34(13)
C48 C47 C15 118.02(14)
C52 C47 C15 122.64(13)
C49 C48 C47 121.56(15)
C49 C48 H48 119.2
C47 C48 H48 119.2
C50 C49 C48 118.69(15)
C50 C49 H49 120.7
C48 C49 H49 120.7
C49 C50 C51 121.12(14)
C49 C50 H50 119.4
C51 C50 H50 119.4
C50 C51 C52 120.43(16)
C50 C51 H51 119.8
C52 C51 H51 119.8
C51 C52 C47 118.83(14)
C51 C52 N9 123.45(15)
C47 C52 N9 117.68(13)
O3 C53 N10 123.62(15)
O3 C53 N9 123.36(14)
N10 C53 N9 113.02(13)
C59 C54 N10 116.87(15)
C59 C54 C55 118.47(15)
N10 C54 C55 124.64(14)
C56 C55 C54 120.28(15)
C56 C55 H55 119.9
C54 C55 H55 119.9
C57 C56 C55 119.50(17)
C57 C56 H56 120.3
C55 C56 H56 120.3
C56 C57 F3 119.26(16)
C56 C57 C58 122.03(16)
F3 C57 C58 118.71(15)
C57 C58 C59 118.98(15)
C57 C58 H58 120.5
C59 C58 H58 120.5
C58 C59 C54 120.71(16)
C58 C59 H59 119.6
C54 C59 H59 119.6
C61 C60 C65 119.07(14)
C61 C60 C20 119.10(13)
C65 C60 C20 121.82(13)
C60 C61 C62 121.35(15)
C60 C61 H61 119.3
C62 C61 H61 119.3
C63 C62 C61 118.88(16)
C63 C62 H62 120.6
C61 C62 H62 120.6
C64 C63 C62 121.02(15)
C64 C63 H63 119.5
C62 C63 H63 119.5
C63 C64 C65 120.53(15)
C63 C64 H64 119.7
C65 C64 H64 119.7
C64 C65 N11 121.88(14)
C64 C65 C60 119.05(14)
N11 C65 C60 118.98(13)
O4 C66 N12 123.98(15)
O4 C66 N11 122.81(15)
N12 C66 N11 113.21(14)
C72 C67 N12 117.92(14)
C72 C67 C68 118.55(15)
N12 C67 C68 123.51(14)
C69 C68 C67 120.14(15)
C69 C68 H68 119.9
C67 C68 H68 119.9
C70 C69 C68 119.56(15)
C70 C69 H69 120.2
C68 C69 H69 120.2
F4 C70 C69 119.22(14)
F4 C70 C71 119.00(15)
C69 C70 C71 121.78(15)
C70 C71 C72 118.93(16)
C70 C71 H71 120.5
C72 C71 H71 120.5
C71 C72 C67 121.03(15)
C71 C72 H72 119.5
C67 C72 H72 119.5
C73 N13 C77 111.38(12)
C73 N13 C81 105.50(12)
C77 N13 C81 110.71(12)
C73 N13 C85 112.23(13)
C77 N13 C85 106.01(12)
C81 N13 C85 111.11(13)
N13 C73 C74 116.15(13)
N13 C73 H73A 108.3
C74 C73 H73A 108.3
N13 C73 H73B 108.3
C74 C73 H73B 108.3
H73A C73 H73B 107.4
C73 C74 C75 109.41(14)
C73 C74 H74A 109.8
C75 C74 H74A 109.8
C73 C74 H74B 109.8
C75 C74 H74B 109.8
H74A C74 H74B 108.2
C76 C75 C74 112.56(16)
C76 C75 H75A 109.1
C74 C75 H75A 109.1
C76 C75 H75B 109.1
C74 C75 H75B 109.1
H75A C75 H75B 107.8
C75 C76 H76A 109.5
C75 C76 H76B 109.5
H76A C76 H76B 109.5
C75 C76 H76C 109.5
H76A C76 H76C 109.5
H76B C76 H76C 109.5
C78 C77 N13 116.33(13)
C78 C77 H77A 108.2
N13 C77 H77A 108.2
C78 C77 H77B 108.2
N13 C77 H77B 108.2
H77A C77 H77B 107.4
C77 C78 C79 109.00(13)
C77 C78 H78A 109.9
C79 C78 H78A 109.9
C77 C78 H78B 109.9
C79 C78 H78B 109.9
H78A C78 H78B 108.3
C80 C79 C78 112.97(14)
C80 C79 H79A 109.0
C78 C79 H79A 109.0
C80 C79 H79B 109.0
C78 C79 H79B 109.0
H79A C79 H79B 107.8
C79 C80 H80A 109.5
C79 C80 H80B 109.5
H80A C80 H80B 109.5
C79 C80 H80C 109.5
H80A C80 H80C 109.5
H80B C80 H80C 109.5
C82 C81 N13 115.99(13)
C82 C81 H81A 108.3
N13 C81 H81A 108.3
C82 C81 H81B 108.3
N13 C81 H81B 108.3
H81A C81 H81B 107.4
C81 C82 C83 109.38(14)
C81 C82 H82A 109.8
C83 C82 H82A 109.8
C81 C82 H82B 109.8
C83 C82 H82B 109.8
H82A C82 H82B 108.2
C84 C83 C82 112.56(15)
C84 C83 H83A 109.1
C82 C83 H83A 109.1
C84 C83 H83B 109.1
C82 C83 H83B 109.1
H83A C83 H83B 107.8
C83 C84 H84A 109.5
C83 C84 H84B 109.5
H84A C84 H84B 109.5
C83 C84 H84C 109.5
H84A C84 H84C 109.5
H84B C84 H84C 109.5
C86 C85 N13 115.58(15)
C86 C85 H85A 108.4
N13 C85 H85A 108.4
C86 C85 H85B 108.4
N13 C85 H85B 108.4
H85A C85 H85B 107.4
C85 C86 C87 109.73(17)
C85 C86 H86A 109.7
C87 C86 H86A 109.7
C85 C86 H86B 109.7
C87 C86 H86B 109.7
H86A C86 H86B 108.2
C88 C87 C86 111.54(19)
C88 C87 H87A 109.3
C86 C87 H87A 109.3
C88 C87 H87B 109.3
C86 C87 H87B 109.3
H87A C87 H87B 108.0
C87 C88 H88A 109.5
C87 C88 H88B 109.5
H88A C88 H88B 109.5
C87 C88 H88C 109.5
H88A C88 H88C 109.5
H88B C88 H88C 109.5
C101 N14 C93 105.73(12)
C101 N14 C89 111.37(12)
C93 N14 C89 111.78(12)
C101 N14 C97 111.95(14)
C93 N14 C97 110.53(12)
C89 N14 C97 105.60(12)
C90 C89 N14 115.51(13)
C90 C89 H89A 108.4
N14 C89 H89A 108.4
C90 C89 H89B 108.4
N14 C89 H89B 108.4
H89A C89 H89B 107.5
C89 C90 C91 109.61(14)
C89 C90 H90A 109.7
C91 C90 H90A 109.7
C89 C90 H90B 109.7
C91 C90 H90B 109.7
H90A C90 H90B 108.2
C92 C91 C90 111.75(15)
C92 C91 H91A 109.3
C90 C91 H91A 109.3
C92 C91 H91B 109.3
C90 C91 H91B 109.3
H91A C91 H91B 107.9
C91 C92 H92A 109.5
C91 C92 H92B 109.5
H92A C92 H92B 109.5
C91 C92 H92C 109.5
H92A C92 H92C 109.5
H92B C92 H92C 109.5
C94 C93 N14 116.97(14)
C94 C93 H93A 108.1
N14 C93 H93A 108.1
C94 C93 H93B 108.1
N14 C93 H93B 108.1
H93A C93 H93B 107.3
C93 C94 C95 108.80(15)
C93 C94 H94A 109.9
C95 C94 H94A 109.9
C93 C94 H94B 109.9
C95 C94 H94B 109.9
H94A C94 H94B 108.3
C96 C95 C94 112.58(16)
C96 C95 H95A 109.1
C94 C95 H95A 109.1
C96 C95 H95B 109.1
C94 C95 H95B 109.1
H95A C95 H95B 107.8
C95 C96 H96A 109.5
C95 C96 H96B 109.5
H96A C96 H96B 109.5
C95 C96 H96C 109.5
H96A C96 H96C 109.5
H96B C96 H96C 109.5
C98 C97 N14 116.51(15)
C98 C97 H97A 108.2
N14 C97 H97A 108.2
C98 C97 H97B 108.2
N14 C97 H97B 108.2
H97A C97 H97B 107.3
C99 C98 C97 109.69(17)
C99 C98 H98A 109.7
C97 C98 H98A 109.7
C99 C98 H98B 109.7
C97 C98 H98B 109.7
H98A C98 H98B 108.2
C98 C99 C100 114.0(2)
C98 C99 H99A 108.7
C100 C99 H99A 108.7
C98 C99 H99B 108.7
C100 C99 H99B 108.7
H99A C99 H99B 107.6
C99 C100 H10A 109.5
C99 C100 H10B 109.5
H10A C100 H10B 109.5
C99 C100 H10C 109.5
H10A C100 H10C 109.5
H10B C100 H10C 109.5
N14 C101 C102 115.46(14)
N14 C101 H10D 108.4
C102 C101 H10D 108.4
N14 C101 H10E 108.4
C102 C101 H10E 108.4
H10D C101 H10E 107.5
C101 C102 C103 109.33(15)
C101 C102 H10F 109.8
C103 C102 H10F 109.8
C101 C102 H10G 109.8
C103 C102 H10G 109.8
H10F C102 H10G 108.3
C104 C103 C104 110.3(3)
C104 C103 C102 116.2(3)
C104 C103 C102 117.5(3)
C103 C104 H10H 109.5
C103 C104 H10I 109.5
C103 C104 H10J 109.5
C103 C104 H10K 109.5
C103 C104 H10L 109.5
H10K C104 H10L 109.5
C103 C104 H10M 109.5
H10K C104 H10M 109.5
H10L C104 H10M 109.5
O5 P1 O8 119.79(7)
O5 P1 O7 107.47(7)
O8 P1 O7 108.82(6)
O5 P1 O6 105.80(7)
O8 P1 O6 108.26(6)
O7 P1 O6 105.86(7)
P1 O6 H6O 111(2)
P1 O7 H7O 111.3(15)
O10 P2 O11 116.16(6)
O10 P2 O12 111.43(7)
O11 P2 O12 106.93(6)
O10 P2 O9 107.34(6)
O11 P2 O9 108.96(6)
O12 P2 O9 105.50(6)
P2 O9 H9O 107.9(13)
P2 O12 H12O 104.8(14)
Cl1 C105 Cl2 111.57(11)
Cl1 C105 H10X 109.3
Cl2 C105 H10X 109.3
Cl1 C105 H10Y 109.3
Cl2 C105 H10Y 109.3
H10X C105 H10Y 108.0

loop_
_geom_bond_atom_site_label_1
_geom_bond_atom_site_label_2
_geom_bond_distance
F1 C31 1.365(2)
F2 C44 1.369(2)
F3 C57 1.370(2)
F4 C70 1.3627(18)
N1 C1 1.3699(19)
N1 C4 1.3711(18)
N1 H1N 0.77(2)
N2 C6 1.3730(19)
N2 C9 1.3762(19)
N3 C14 1.3622(19)
N3 C11 1.369(2)
N3 H3N 0.78(2)
N4 C19 1.3659(18)
N4 C16 1.3713(18)
N5 C27 1.3722(19)
N5 C26 1.417(2)
N5 H5N 0.76(2)
N6 C27 1.371(2)
N6 C28 1.412(2)
N6 H6N 0.86(2)
N7 C40 1.382(2)
N7 C39 1.402(2)
N7 H7N 0.73(2)
N8 C40 1.361(2)
N8 C41 1.406(2)
N8 H8N 0.84(2)
N9 C53 1.378(2)
N9 C52 1.4162(19)
N9 H9N 0.838(19)
N10 C53 1.3652(19)
N10 C54 1.402(2)
N10 H10N 0.90(2)
N11 C66 1.380(2)
N11 C65 1.406(2)
N11 H11N 0.919(18)
N12 C66 1.367(2)
N12 C67 1.403(2)
N12 H12N 0.80(2)
O1 C27 1.2252(17)
O2 C40 1.2222(19)
O3 C53 1.2228(18)
O4 C66 1.2281(18)
C1 C20 1.395(2)
C1 C2 1.429(2)
C2 C3 1.357(2)
C2 H2 0.9500
C3 C4 1.433(2)
C3 H3 0.9500
C4 C5 1.403(2)
C5 C6 1.405(2)
C5 C21 1.4985(19)
C6 C7 1.448(2)
C7 C8 1.337(2)
C7 H7 0.9500
C8 C9 1.447(2)
C8 H8 0.9500
C9 C10 1.403(2)
C10 C11 1.399(2)
C10 C34 1.502(2)
C11 C12 1.427(2)
C12 C13 1.356(2)
C12 H12 0.9500
C13 C14 1.435(2)
C13 H13 0.9500
C14 C15 1.392(2)
C15 C16 1.403(2)
C15 C47 1.498(2)
C16 C17 1.451(2)
C17 C18 1.340(2)
C17 H17 0.9500
C18 C19 1.457(2)
C18 H18 0.9500
C19 C20 1.400(2)
C20 C60 1.495(2)
C21 C22 1.399(2)
C21 C26 1.408(2)
C22 C23 1.383(2)
C22 H22 0.9500
C23 C24 1.385(2)
C23 H23 0.9500
C24 C25 1.390(2)
C24 H24 0.9500
C25 C26 1.396(2)
C25 H25 0.9500
C28 C33 1.388(2)
C28 C29 1.400(2)
C29 C30 1.390(2)
C29 H29 0.9500
C30 C31 1.374(3)
C30 H30 0.9500
C31 C32 1.372(2)
C32 C33 1.385(2)
C32 H32 0.9500
C33 H33 0.9500
C34 C35 1.394(3)
C34 C39 1.405(3)
C35 C36 1.400(3)
C35 H35 0.9500
C36 C37 1.368(3)
C36 H36 0.9500
C37 C38 1.374(3)
C37 H37 0.9500
C38 C39 1.399(2)
C38 H38 0.9500
C41 C46 1.393(3)
C41 C42 1.398(2)
C42 C43 1.383(3)
C42 H42 0.9500
C43 C44 1.367(3)
C43 H43 0.9500
C44 C45 1.371(3)
C45 C46 1.381(3)
C45 H45 0.9500
C46 H46 0.9500
C47 C48 1.392(2)
C47 C52 1.402(2)
C48 C49 1.389(2)
C48 H48 0.9500
C49 C50 1.377(2)
C49 H49 0.9500
C50 C51 1.385(2)
C50 H50 0.9500
C51 C52 1.400(2)
C51 H51 0.9500
C54 C59 1.400(2)
C54 C55 1.404(2)
C55 C56 1.383(2)
C55 H55 0.9500
C56 C57 1.367(2)
C56 H56 0.9500
C57 C58 1.374(3)
C58 C59 1.384(2)
C58 H58 0.9500
C59 H59 0.9500
C60 C61 1.390(2)
C60 C65 1.406(2)
C61 C62 1.391(2)
C61 H61 0.9500
C62 C63 1.378(2)
C62 H62 0.9500
C63 C64 1.378(2)
C63 H63 0.9500
C64 C65 1.397(2)
C64 H64 0.9500
C67 C72 1.396(2)
C67 C68 1.405(2)
C68 C69 1.384(2)
C68 H68 0.9500
C69 C70 1.371(2)
C69 H69 0.9500
C70 C71 1.377(2)
C71 C72 1.380(2)
C71 H71 0.9500
C72 H72 0.9500
N13 C73 1.517(2)
N13 C77 1.521(2)
N13 C81 1.523(2)
N13 C85 1.526(2)
C73 C74 1.519(2)
C73 H73A 0.9900
C73 H73B 0.9900
C74 C75 1.528(3)
C74 H74A 0.9900
C74 H74B 0.9900
C75 C76 1.514(3)
C75 H75A 0.9900
C75 H75B 0.9900
C76 H76A 0.9800
C76 H76B 0.9800
C76 H76C 0.9800
C77 C78 1.512(2)
C77 H77A 0.9900
C77 H77B 0.9900
C78 C79 1.526(2)
C78 H78A 0.9900
C78 H78B 0.9900
C79 C80 1.522(3)
C79 H79A 0.9900
C79 H79B 0.9900
C80 H80A 0.9800
C80 H80B 0.9800
C80 H80C 0.9800
C81 C82 1.510(2)
C81 H81A 0.9900
C81 H81B 0.9900
C82 C83 1.526(2)
C82 H82A 0.9900
C82 H82B 0.9900
C83 C84 1.519(3)
C83 H83A 0.9900
C83 H83B 0.9900
C84 H84A 0.9800
C84 H84B 0.9800
C84 H84C 0.9800
C85 C86 1.512(3)
C85 H85A 0.9900
C85 H85B 0.9900
C86 C87 1.548(3)
C86 H86A 0.9900
C86 H86B 0.9900
C87 C88 1.503(3)
C87 H87A 0.9900
C87 H87B 0.9900
C88 H88A 0.9800
C88 H88B 0.9800
C88 H88C 0.9800
N14 C101 1.517(2)
N14 C93 1.5197(19)
N14 C89 1.520(2)
N14 C97 1.525(2)
C89 C90 1.518(2)
C89 H89A 0.9900
C89 H89B 0.9900
C90 C91 1.528(2)
C90 H90A 0.9900
C90 H90B 0.9900
C91 C92 1.523(3)
C91 H91A 0.9900
C91 H91B 0.9900
C92 H92A 0.9800
C92 H92B 0.9800
C92 H92C 0.9800
C93 C94 1.514(2)
C93 H93A 0.9900
C93 H93B 0.9900
C94 C95 1.524(2)
C94 H94A 0.9900
C94 H94B 0.9900
C95 C96 1.518(3)
C95 H95A 0.9900
C95 H95B 0.9900
C96 H96A 0.9800
C96 H96B 0.9800
C96 H96C 0.9800
C97 C98 1.518(2)
C97 H97A 0.9900
C97 H97B 0.9900
C98 C99 1.515(3)
C98 H98A 0.9900
C98 H98B 0.9900
C99 C100 1.525(3)
C99 H99A 0.9900
C99 H99B 0.9900
C100 H10A 0.9800
C100 H10B 0.9800
C100 H10C 0.9800
C101 C102 1.519(2)
C101 H10D 0.9900
C101 H10E 0.9900
C102 C103 1.543(3)
C102 H10F 0.9900
C102 H10G 0.9900
C103 C104 1.289(4)
C103 C104 1.329(4)
C104 H10H 0.9800
C104 H10I 0.9800
C104 H10J 0.9800
C104 H10K 0.9800
C104 H10L 0.9800
C104 H10M 0.9800
P1 O5 1.4811(12)
P1 O8 1.5098(11)
P1 O7 1.5771(12)
P1 O6 1.5958(12)
O6 H6O 0.82(3)
O7 H7O 0.88(2)
P2 O10 1.4919(11)
P2 O11 1.5020(11)
P2 O12 1.5716(11)
P2 O9 1.5886(12)
O9 H9O 1.08(3)
O12 H12O 0.88(2)
C105 Cl1 1.7493(19)
C105 Cl2 1.758(2)
C105 H10X 0.9900
C105 H10Y 0.9900
